data_7001977
loop_
_publ_author_name
'Dyson, Gavin'
'Frison, Jean-C\'edric'
'Whitwood, Adrian C.'
'Douthwaite, Richard E.'

_publ_section_title
;
 Synthesis of rhodium(I) and iridium(I) complexes of chiral
 N-heterocyclic carbenes and their application to asymmetric transfer
 hydrogenation
;
_journal_issue 35
_journal_name_full 'Dalton Transactions'
_journal_page_first 7141
_journal_paper_doi 10.1039/b909290k
_journal_year 2009
_chemical_absolute_configuration syn
_chemical_formula_moiety '2(C18 H26 N3), 2(C24 H20 B), 3(C6 H12)'
_chemical_formula_sum 'C102 H128 B2 N6'
_chemical_formula_weight 1459.72
_chemical_name_systematic
;
?
;
_space_group_IT_number 4
_symmetry_cell_setting monoclinic
_symmetry_space_group_name_Hall 'P 2yb'
_symmetry_space_group_name_H-M 'P 1 21 1'
_atom_sites_solution_hydrogens geom
_atom_sites_solution_primary direct
_atom_sites_solution_secondary difmap
_audit_creation_method SHELXL-97
_cell_angle_alpha 90.00
_cell_angle_beta 114.9760(10)
_cell_angle_gamma 90.00
_cell_formula_units_Z 2
_cell_length_a 19.5255(14)
_cell_length_b 10.9535(8)
_cell_length_c 21.0834(15)
_cell_measurement_reflns_used 6097
_cell_measurement_temperature 110(2)
_cell_measurement_theta_max 27.98
_cell_measurement_theta_min 2.19
_cell_volume 4087.5(5)
_computing_cell_refinement 'Bruker SMART'
_computing_data_collection 'Bruker SMART'
_computing_data_reduction 'Bruker SAINT'
_computing_molecular_graphics 'Bruker SHELXTL'
_computing_publication_material 'Bruker SHELXTL'
_computing_structure_refinement 'SHELXL-97 (Sheldrick, 1997)'
_computing_structure_solution 'SHELXS-97 (Sheldrick, 1997)'
_diffrn_ambient_temperature 110(2)
_diffrn_measured_fraction_theta_full 0.997
_diffrn_measured_fraction_theta_max 0.997
_diffrn_measurement_device_type 'CCD area detector'
_diffrn_measurement_method 'phi and omega scans'
_diffrn_radiation_monochromator graphite
_diffrn_radiation_source 'fine-focus sealed tube'
_diffrn_radiation_type MoK\a
_diffrn_radiation_wavelength 0.71073
_diffrn_reflns_av_R_equivalents 0.0244
_diffrn_reflns_av_sigmaI/netI 0.0373
_diffrn_reflns_limit_h_max 25
_diffrn_reflns_limit_h_min -26
_diffrn_reflns_limit_k_max 14
_diffrn_reflns_limit_k_min -14
_diffrn_reflns_limit_l_max 28
_diffrn_reflns_limit_l_min -28
_diffrn_reflns_number 42956
_diffrn_reflns_theta_full 28.31
_diffrn_reflns_theta_max 28.31
_diffrn_reflns_theta_min 1.07
_exptl_absorpt_coefficient_mu 0.068
_exptl_absorpt_correction_T_max 0.986
_exptl_absorpt_correction_T_min 0.926
_exptl_absorpt_correction_type multi-scan
_exptl_absorpt_process_details 'SADABS v2.03; (Sheldrick)'
_exptl_crystal_colour colourless
_exptl_crystal_density_diffrn 1.186
_exptl_crystal_density_meas ?
_exptl_crystal_density_method .
_exptl_crystal_description block
_exptl_crystal_F_000 1584
_exptl_crystal_size_max 0.3
_exptl_crystal_size_mid 0.2
_exptl_crystal_size_min 0.2
_refine_diff_density_max 1.480
_refine_diff_density_min -0.714
_refine_diff_density_rms 0.087
_refine_ls_abs_structure_details 'Flack H D (1983), Acta Cryst. A39, 876-881'
_refine_ls_abs_structure_Flack 1(3)
_refine_ls_extinction_method none
_refine_ls_goodness_of_fit_ref 1.015
_refine_ls_hydrogen_treatment mixed
_refine_ls_matrix_type full
_refine_ls_number_parameters 1047
_refine_ls_number_reflns 20011
_refine_ls_number_restraints 16
_refine_ls_restrained_S_all 1.015
_refine_ls_R_factor_all 0.1016
_refine_ls_R_factor_gt 0.0882
_refine_ls_shift/su_max 0.001
_refine_ls_shift/su_mean 0.000
_refine_ls_structure_factor_coef Fsqd
_refine_ls_weighting_details 'calc w=1/[\s^2^(Fo^2^)+(0.1788P)^2^+3.2500P] where P=(Fo^2^+2Fc^2^)/3'
_refine_ls_weighting_scheme calc
_refine_ls_wR_factor_gt 0.2570
_refine_ls_wR_factor_ref 0.2741
_reflns_number_gt 16752
_reflns_number_total 20011
_reflns_threshold_expression >2sigma(I)
_cod_data_source_file b909290k.txt
_cod_data_source_block compound1b
_cod_depositor_comments
;
The following automatic conversions were performed:
'_symmetry_cell_setting' value 'Monoclinic' changed to 'monoclinic'
according to '/home/saulius/struct/CIF-dictionaries/cif_core.dic'
dictionary named 'cif_core.dic' version 2.4.1 from 2010-06-29.

Automatic conversion script
Id: cif_fix_enum 1527 2010-12-29 10:47:43Z saulius 
;
_cod_original_sg_symbol_H-M P2(1)
_cod_database_code 7001977

loop_
_symmetry_equiv_pos_as_xyz
'x, y, z'
'-x, y+1/2, -z'

loop_
_atom_site_label
_atom_site_type_symbol
_atom_site_fract_x
_atom_site_fract_y
_atom_site_fract_z
_atom_site_U_iso_or_equiv
_atom_site_adp_type
_atom_site_occupancy
_atom_site_symmetry_multiplicity
_atom_site_calc_flag
_atom_site_refinement_flags
_atom_site_disorder_assembly
_atom_site_disorder_group
C1 C 0.76126(17) 0.1761(3) 0.52802(17) 0.0299(7) Uani 1 1 d . . .
H1 H 0.7655 0.2079 0.5714 0.036 Uiso 1 1 calc R . .
C2 C 0.7290(2) 0.1507(4) 0.41531(18) 0.0342(7) Uani 1 1 d . . .
H2 H 0.7057 0.1633 0.3661 0.041 Uiso 1 1 calc R . .
C3 C 0.77688(18) 0.0608(3) 0.44923(17) 0.0274(6) Uani 1 1 d . . .
C4 C 0.85354(18) 0.0033(3) 0.57760(16) 0.0292(6) Uani 1 1 d . . .
H4 H 0.8723 -0.0626 0.5562 0.035 Uiso 1 1 calc R . .
C5 C 0.8149(2) -0.0575(4) 0.6196(2) 0.0404(9) Uani 1 1 d . . .
H5A H 0.7927 0.0059 0.6387 0.048 Uiso 1 1 calc R . .
H5B H 0.7736 -0.1111 0.5885 0.048 Uiso 1 1 calc R . .
C6 C 0.8722(2) -0.1331(5) 0.6798(2) 0.0509(11) Uani 1 1 d . . .
H6A H 0.8473 -0.1679 0.7080 0.061 Uiso 1 1 calc R . .
H6B H 0.8906 -0.2015 0.6605 0.061 Uiso 1 1 calc R . .
C7 C 0.9378(2) -0.0557(6) 0.7255(2) 0.0617(15) Uani 1 1 d . . .
H7A H 0.9751 -0.1071 0.7626 0.074 Uiso 1 1 calc R . .
H7B H 0.9199 0.0078 0.7484 0.074 Uiso 1 1 calc R . .
C8 C 0.9760(2) 0.0059(5) 0.6833(2) 0.0488(10) Uani 1 1 d . . .
H8A H 0.9983 -0.0579 0.6645 0.059 Uiso 1 1 calc R . .
H8B H 1.0176 0.0586 0.7149 0.059 Uiso 1 1 calc R . .
C9 C 0.92065(19) 0.0836(4) 0.62216(17) 0.0354(8) Uani 1 1 d . . .
H9 H 0.9016 0.1513 0.6422 0.042 Uiso 1 1 calc R . .
C10 C 0.6703(2) 0.3317(3) 0.45345(19) 0.0329(7) Uani 1 1 d . . .
H10 H 0.6811 0.3700 0.4997 0.039 Uiso 1 1 calc R . .
C11 C 0.5878(2) 0.2945(4) 0.4201(3) 0.0463(10) Uani 1 1 d . . .
H11A H 0.5731 0.2731 0.3710 0.069 Uiso 1 1 calc R . .
H11B H 0.5566 0.3626 0.4229 0.069 Uiso 1 1 calc R . .
H11C H 0.5803 0.2238 0.4450 0.069 Uiso 1 1 calc R . .
C12 C 0.6885(2) 0.4241(4) 0.4095(2) 0.0392(8) Uani 1 1 d . . .
H12A H 0.7431 0.4388 0.4300 0.059 Uiso 1 1 calc R . .
H12B H 0.6620 0.5007 0.4081 0.059 Uiso 1 1 calc R . .
H12C H 0.6722 0.3924 0.3618 0.059 Uiso 1 1 calc R . .
C13 C 0.80787(19) -0.0413(3) 0.42214(17) 0.0288(7) Uani 1 1 d . . .
C14 C 0.8642(2) -0.0165(4) 0.40116(19) 0.0350(8) Uani 1 1 d . . .
H14 H 0.8819 0.0646 0.4023 0.042 Uiso 1 1 calc R . .
C15 C 0.8953(2) -0.1129(4) 0.3780(2) 0.0423(9) Uani 1 1 d . . .
H15 H 0.9352 -0.0977 0.3644 0.051 Uiso 1 1 calc R . .
C16 C 0.8677(2) -0.2301(4) 0.3749(2) 0.0429(9) Uani 1 1 d . . .
H16 H 0.8890 -0.2955 0.3597 0.052 Uiso 1 1 calc R . .
C17 C 0.8098(3) -0.2522(4) 0.3937(2) 0.0446(9) Uani 1 1 d . . .
H17 H 0.7907 -0.3328 0.3906 0.054 Uiso 1 1 calc R . .
C18 C 0.7785(2) -0.1584(4) 0.41744(19) 0.0347(7) Uani 1 1 d . . .
H18 H 0.7381 -0.1740 0.4301 0.042 Uiso 1 1 calc R . .
N1 N 0.71962(16) 0.2228(3) 0.46602(15) 0.0313(6) Uani 1 1 d . . .
N2 N 0.79674(15) 0.0766(3) 0.51996(14) 0.0286(6) Uani 1 1 d . . .
N3 N 0.96019(19) 0.1378(4) 0.58353(19) 0.0433(8) Uani 1 1 d . . .
H3B H 0.986(4) 0.084(7) 0.571(4) 0.10(2) Uiso 1 1 d . . .
H3A H 0.928(2) 0.187(4) 0.549(2) 0.025(9) Uiso 1 1 d . . .
C19 C 0.2306(3) 0.0654(4) 0.9744(2) 0.0458(10) Uani 1 1 d . . .
H19 H 0.2215 0.0236 0.9321 0.055 Uiso 1 1 calc R . .
C20 C 0.2768(2) 0.1140(3) 1.08517(19) 0.0325(7) Uani 1 1 d . . .
H20 H 0.3056 0.1116 1.1344 0.039 Uiso 1 1 calc R . .
C21 C 0.2230(2) 0.1973(4) 1.04969(18) 0.0344(8) Uani 1 1 d . . .
C22 C 0.1347(3) 0.2311(4) 0.9197(2) 0.0622(15) Uani 1 1 d . . .
H22 H 0.1237 0.3010 0.9445 0.075 Uiso 1 1 calc R . .
C23 C 0.0566(3) 0.1538(6) 0.8932(5) 0.157(6) Uani 1 1 d . . .
H23A H 0.0351 0.1514 0.9282 0.188 Uiso 1 1 calc R . .
H23B H 0.0615 0.0701 0.8779 0.188 Uiso 1 1 calc R . .
C24 C 0.0084(3) 0.2500(7) 0.8248(3) 0.082(2) Uani 1 1 d . . .
H24A H -0.0392 0.2074 0.7952 0.098 Uiso 1 1 calc R . .
H24B H -0.0062 0.3213 0.8452 0.098 Uiso 1 1 calc R . .
C25 C 0.0373(3) 0.2990(7) 0.7772(3) 0.0759(17) Uani 1 1 d . . .
H25A H -0.0006 0.3542 0.7432 0.091 Uiso 1 1 calc R . .
H25B H 0.0472 0.2316 0.7509 0.091 Uiso 1 1 calc R . .
C26 C 0.1104(5) 0.3692(5) 0.8183(2) 0.100(3) Uani 1 1 d . . .
H26A H 0.0983 0.4439 0.8380 0.120 Uiso 1 1 calc R . .
H26B H 0.1321 0.3952 0.7857 0.120 Uiso 1 1 calc R . .
C27 C 0.1705(3) 0.2951(5) 0.8786(3) 0.0564(13) Uani 1 1 d . . .
H27 H 0.1858 0.2283 0.8549 0.068 Uiso 1 1 calc R . .
C28 C 0.3353(2) -0.0704(4) 1.0522(2) 0.0411(9) Uani 1 1 d . . .
H28 H 0.3271 -0.1099 1.0067 0.049 Uiso 1 1 calc R . .
C29 C 0.3208(2) -0.1646(4) 1.0980(2) 0.0421(9) Uani 1 1 d . . .
H29A H 0.3320 -0.1287 1.1439 0.063 Uiso 1 1 calc R . .
H29B H 0.3534 -0.2356 1.1038 0.063 Uiso 1 1 calc R . .
H29C H 0.2678 -0.1900 1.0758 0.063 Uiso 1 1 calc R . .
C30 C 0.4166(3) -0.0210(5) 1.0863(3) 0.0552(12) Uani 1 1 d . . .
H30A H 0.4236 0.0396 1.0554 0.083 Uiso 1 1 calc R . .
H30B H 0.4523 -0.0884 1.0942 0.083 Uiso 1 1 calc R . .
H30C H 0.4257 0.0173 1.1312 0.083 Uiso 1 1 calc R . .
C31 C 0.1945(2) 0.3035(4) 1.07450(18) 0.0341(7) Uani 1 1 d . . .
C32 C 0.2275(2) 0.4167(4) 1.0804(2) 0.0424(9) Uani 1 1 d . . .
H32 H 0.2693 0.4266 1.0689 0.051 Uiso 1 1 calc R . .
C33 C 0.1996(3) 0.5166(4) 1.1031(2) 0.0472(10) Uani 1 1 d . . .
H33 H 0.2221 0.5948 1.1069 0.057 Uiso 1 1 calc R . .
C34 C 0.1389(3) 0.5015(5) 1.1200(2) 0.0499(11) Uani 1 1 d . . .
H34 H 0.1195 0.5695 1.1351 0.060 Uiso 1 1 calc R . .
C35 C 0.1067(3) 0.3881(6) 1.1150(2) 0.0568(13) Uani 1 1 d . . .
H35 H 0.0655 0.3779 1.1272 0.068 Uiso 1 1 calc R . .
C36 C 0.1341(2) 0.2887(5) 1.0922(2) 0.0471(10) Uani 1 1 d . . .
H36 H 0.1116 0.2106 1.0886 0.057 Uiso 1 1 calc R . .
N4 N 0.28247(18) 0.0337(3) 1.03757(16) 0.0352(7) Uani 1 1 d . . .
N5 N 0.1939(2) 0.1635(3) 0.97930(16) 0.0420(8) Uani 1 1 d . . .
N6 N 0.2357(3) 0.3545(5) 0.9181(3) 0.0736(13) Uani 1 1 d D . .
H6C H 0.206(4) 0.407(6) 0.933(4) 0.110 Uiso 1 1 d D . .
H6D H 0.250(4) 0.387(7) 0.884(3) 0.110 Uiso 1 1 d D . .
B1 B 0.23269(19) 0.9609(3) 0.27931(18) 0.0248(7) Uani 1 1 d . . .
C37 C 0.26877(17) 0.8235(3) 0.30114(17) 0.0250(6) Uani 1 1 d . . .
C38 C 0.23827(19) 0.7157(3) 0.26340(19) 0.0299(7) Uani 1 1 d . . .
H38 H 0.1939 0.7210 0.2208 0.036 Uiso 1 1 calc R . .
C39 C 0.2711(2) 0.6008(3) 0.2864(2) 0.0342(7) Uani 1 1 d . . .
H39 H 0.2496 0.5300 0.2593 0.041 Uiso 1 1 calc R . .
C40 C 0.3356(2) 0.5910(4) 0.3494(2) 0.0358(8) Uani 1 1 d . . .
H40 H 0.3584 0.5136 0.3652 0.043 Uiso 1 1 calc R . .
C41 C 0.36565(19) 0.6930(4) 0.38810(19) 0.0330(7) Uani 1 1 d . . .
H41 H 0.4090 0.6862 0.4314 0.040 Uiso 1 1 calc R . .
C42 C 0.33365(17) 0.8069(3) 0.36495(17) 0.0279(7) Uani 1 1 d . . .
H42 H 0.3561 0.8764 0.3930 0.033 Uiso 1 1 calc R . .
C43 C 0.15875(18) 0.9706(3) 0.20350(17) 0.0290(7) Uani 1 1 d . . .
C44 C 0.09418(19) 1.0377(4) 0.1941(2) 0.0364(8) Uani 1 1 d . . .
H44 H 0.0928 1.0761 0.2339 0.044 Uiso 1 1 calc R . .
C45 C 0.0322(2) 1.0518(4) 0.1306(2) 0.0507(11) Uani 1 1 d . . .
H45 H -0.0102 1.0983 0.1274 0.061 Uiso 1 1 calc R . .
C46 C 0.0331(3) 0.9969(5) 0.0714(2) 0.0537(12) Uani 1 1 d . . .
H46 H -0.0093 1.0042 0.0274 0.064 Uiso 1 1 calc R . .
C47 C 0.0957(3) 0.9320(5) 0.0771(2) 0.0525(12) Uani 1 1 d . . .
H47 H 0.0969 0.8955 0.0367 0.063 Uiso 1 1 calc R . .
C48 C 0.1577(2) 0.9194(4) 0.14198(19) 0.0385(8) Uani 1 1 d . . .
H48 H 0.2005 0.8748 0.1445 0.046 Uiso 1 1 calc R . .
C49 C 0.29647(17) 1.0570(3) 0.27547(16) 0.0247(6) Uani 1 1 d . . .
C50 C 0.36752(18) 1.0206(3) 0.28086(18) 0.0289(7) Uani 1 1 d . . .
H50 H 0.3809 0.9367 0.2881 0.035 Uiso 1 1 calc R . .
C51 C 0.41969(19) 1.1044(3) 0.27585(19) 0.0299(7) Uani 1 1 d . . .
H51 H 0.4681 1.0768 0.2817 0.036 Uiso 1 1 calc R . .
C52 C 0.40129(19) 1.2256(3) 0.26255(18) 0.0314(7) Uani 1 1 d . . .
H52 H 0.4363 1.2820 0.2587 0.038 Uiso 1 1 calc R . .
C53 C 0.3302(2) 1.2641(3) 0.25482(17) 0.0306(7) Uani 1 1 d . . .
H53 H 0.3161 1.3474 0.2451 0.037 Uiso 1 1 calc R . .
C54 C 0.27951(18) 1.1796(3) 0.26141(17) 0.0274(6) Uani 1 1 d . . .
H54 H 0.2313 1.2079 0.2560 0.033 Uiso 1 1 calc R . .
C55 C 0.20577(16) 0.9954(3) 0.34114(17) 0.0260(6) Uani 1 1 d . . .
C56 C 0.2331(2) 1.0941(4) 0.38824(19) 0.0370(8) Uani 1 1 d . . .
H56 H 0.2697 1.1474 0.3847 0.044 Uiso 1 1 calc R . .
C57 C 0.2076(3) 1.1151(4) 0.4398(2) 0.0466(10) Uani 1 1 d . . .
H57 H 0.2281 1.1810 0.4715 0.056 Uiso 1 1 calc R . .
C58 C 0.1532(2) 1.0422(4) 0.4457(2) 0.0401(9) Uani 1 1 d . . .
H58 H 0.1352 1.0588 0.4802 0.048 Uiso 1 1 calc R . .
C59 C 0.1251(2) 0.9443(4) 0.4007(2) 0.0378(8) Uani 1 1 d . . .
H59 H 0.0878 0.8925 0.4042 0.045 Uiso 1 1 calc R . .
C60 C 0.15173(19) 0.9223(4) 0.3503(2) 0.0351(8) Uani 1 1 d . . .
H60 H 0.1323 0.8538 0.3204 0.042 Uiso 1 1 calc R . .
B2 B 0.22528(19) 0.8074(3) 0.77861(19) 0.0245(7) Uani 1 1 d . . .
C61 C 0.19901(16) 0.7697(3) 0.84103(16) 0.0239(6) Uani 1 1 d . . .
C62 C 0.2339(2) 0.6828(3) 0.89210(19) 0.0318(7) Uani 1 1 d . . .
H62 H 0.2744 0.6371 0.8904 0.038 Uiso 1 1 calc R . .
C63 C 0.2121(2) 0.6591(4) 0.9463(2) 0.0388(8) Uani 1 1 d . . .
H63 H 0.2382 0.5997 0.9810 0.047 Uiso 1 1 calc R . .
C64 C 0.1519(2) 0.7233(4) 0.94896(19) 0.0355(8) Uani 1 1 d . . .
H64 H 0.1356 0.7068 0.9846 0.043 Uiso 1 1 calc R . .
C65 C 0.11614(18) 0.8118(4) 0.89878(18) 0.0334(7) Uani 1 1 d . . .
H65 H 0.0751 0.8565 0.9002 0.040 Uiso 1 1 calc R . .
C66 C 0.13980(18) 0.8354(3) 0.84651(17) 0.0290(7) Uani 1 1 d . . .
H66 H 0.1153 0.8979 0.8134 0.035 Uiso 1 1 calc R . .
C67 C 0.26168(17) 0.9439(3) 0.80175(17) 0.0255(6) Uani 1 1 d . . .
C68 C 0.32717(19) 0.9559(3) 0.86469(18) 0.0299(7) Uani 1 1 d . . .
H68 H 0.3487 0.8845 0.8912 0.036 Uiso 1 1 calc R . .
C69 C 0.3620(2) 1.0682(4) 0.8900(2) 0.0349(8) Uani 1 1 d . . .
H69 H 0.4060 1.0724 0.9329 0.042 Uiso 1 1 calc R . .
C70 C 0.3313(2) 1.1747(3) 0.8513(2) 0.0363(8) Uani 1 1 d . . .
H70 H 0.3550 1.2515 0.8672 0.044 Uiso 1 1 calc R . .
C71 C 0.2676(2) 1.1665(3) 0.7911(2) 0.0358(8) Uani 1 1 d . . .
H71 H 0.2464 1.2385 0.7651 0.043 Uiso 1 1 calc R . .
C72 C 0.23196(19) 1.0531(3) 0.76633(18) 0.0286(6) Uani 1 1 d . . .
H72 H 0.1866 1.0508 0.7245 0.034 Uiso 1 1 calc R . .
C73 C 0.28858(16) 0.7134(3) 0.77380(16) 0.0236(6) Uani 1 1 d . . .
C74 C 0.35907(18) 0.7486(3) 0.77695(17) 0.0266(6) Uani 1 1 d . . .
H74 H 0.3724 0.8326 0.7837 0.032 Uiso 1 1 calc R . .
C75 C 0.41043(19) 0.6671(3) 0.77075(19) 0.0313(7) Uani 1 1 d . . .
H75 H 0.4573 0.6959 0.7729 0.038 Uiso 1 1 calc R . .
C76 C 0.39319(18) 0.5430(3) 0.76138(18) 0.0299(7) Uani 1 1 d . . .
H76 H 0.4284 0.4861 0.7583 0.036 Uiso 1 1 calc R . .
C77 C 0.32337(19) 0.5044(3) 0.75663(18) 0.0319(7) Uani 1 1 d . . .
H77 H 0.3104 0.4203 0.7494 0.038 Uiso 1 1 calc R . .
C78 C 0.27253(18) 0.5867(3) 0.76228(18) 0.0274(6) Uani 1 1 d . . .
H78 H 0.2251 0.5574 0.7583 0.033 Uiso 1 1 calc R . .
C79 C 0.15172(17) 0.8005(3) 0.70260(17) 0.0263(6) Uani 1 1 d . . .
C80 C 0.1495(2) 0.8552(4) 0.64189(18) 0.0355(8) Uani 1 1 d . . .
H80 H 0.1921 0.9015 0.6452 0.043 Uiso 1 1 calc R . .
C81 C 0.0884(2) 0.8454(5) 0.5768(2) 0.0453(10) Uani 1 1 d . . .
H81 H 0.0894 0.8872 0.5377 0.054 Uiso 1 1 calc R . .
C82 C 0.0258(2) 0.7751(5) 0.5684(2) 0.0487(11) Uani 1 1 d . . .
H82 H -0.0159 0.7673 0.5240 0.058 Uiso 1 1 calc R . .
C83 C 0.0262(2) 0.7165(5) 0.6271(2) 0.0420(9) Uani 1 1 d . . .
H83 H -0.0157 0.6674 0.6228 0.050 Uiso 1 1 calc R . .
C84 C 0.08715(18) 0.7291(4) 0.69188(19) 0.0320(7) Uani 1 1 d . . .
H84 H 0.0855 0.6880 0.7309 0.038 Uiso 1 1 calc R . .
C85 C 0.38499(18) 0.2696(4) 0.55827(18) 0.0331(7) Uani 1 1 d . . .
H85A H 0.3332 0.3005 0.5304 0.040 Uiso 1 1 calc R . .
H85B H 0.3835 0.2156 0.5953 0.040 Uiso 1 1 calc R . .
C86 C 0.4101(2) 0.2019(5) 0.5142(2) 0.0458(10) Uani 1 1 d . . .
H86A H 0.3746 0.1341 0.4916 0.055 Uiso 1 1 calc R . .
H86B H 0.4606 0.1667 0.5425 0.055 Uiso 1 1 calc R . .
C87 C 0.4140(2) 0.2865(4) 0.4587(2) 0.0446(9) Uani 1 1 d . . .
H87A H 0.4311 0.2398 0.4279 0.053 Uiso 1 1 calc R . .
H87B H 0.3629 0.3190 0.4296 0.053 Uiso 1 1 calc R . .
C88 C 0.46350(18) 0.3837(3) 0.48880(18) 0.0291(7) Uani 1 1 d . . .
H88A H 0.4640 0.4384 0.4516 0.035 Uiso 1 1 calc R . .
H88B H 0.5153 0.3521 0.5155 0.035 Uiso 1 1 calc R . .
C89 C 0.4399(3) 0.4502(5) 0.5344(3) 0.0527(11) Uani 1 1 d . . .
H89A H 0.3899 0.4878 0.5067 0.063 Uiso 1 1 calc R . .
H89B H 0.4764 0.5167 0.5572 0.063 Uiso 1 1 calc R . .
C90 C 0.4345(3) 0.3694(6) 0.5894(3) 0.0620(14) Uani 1 1 d . . .
H90A H 0.4854 0.3381 0.6202 0.074 Uiso 1 1 calc R . .
H90B H 0.4156 0.4173 0.6186 0.074 Uiso 1 1 calc R . .
C91A C 0.52922(17) 0.5100(3) 0.26780(16) 0.0205(5) Uani 0.783(8) 1 d P A 1
H91A H 0.4997 0.4746 0.2209 0.025 Uiso 0.783(8) 1 calc PR A 1
H91B H 0.5586 0.4439 0.2997 0.025 Uiso 0.783(8) 1 calc PR A 1
C92A C 0.4801(3) 0.5654(5) 0.2933(3) 0.0373(12) Uani 0.783(8) 1 d P A 1
H92A H 0.5103 0.6014 0.3399 0.045 Uiso 0.783(8) 1 calc PR A 1
H92B H 0.4465 0.5025 0.2987 0.045 Uiso 0.783(8) 1 calc PR A 1
C93A C 0.4324(3) 0.6646(5) 0.2437(3) 0.0338(11) Uani 0.783(8) 1 d P A 1
H93A H 0.4022 0.6299 0.1968 0.041 Uiso 0.783(8) 1 calc PR A 1
H93B H 0.3975 0.7011 0.2615 0.041 Uiso 0.783(8) 1 calc PR A 1
C94A C 0.48463(18) 0.7572(3) 0.24003(17) 0.0235(6) Uani 0.783(8) 1 d P A 1
H94A H 0.4558 0.8251 0.2095 0.028 Uiso 0.783(8) 1 calc PR A 1
H94B H 0.5151 0.7905 0.2873 0.028 Uiso 0.783(8) 1 calc PR A 1
C95A C 0.5326(3) 0.7045(4) 0.2131(3) 0.0322(11) Uani 0.783(8) 1 d P A 1
H95A H 0.5662 0.7677 0.2080 0.039 Uiso 0.783(8) 1 calc PR A 1
H95B H 0.5023 0.6687 0.1664 0.039 Uiso 0.783(8) 1 calc PR A 1
C96A C 0.5800(4) 0.6047(6) 0.2640(4) 0.0389(13) Uani 0.783(8) 1 d P A 1
H96A H 0.6161 0.5691 0.2475 0.047 Uiso 0.783(8) 1 calc PR A 1
H96B H 0.6090 0.6403 0.3110 0.047 Uiso 0.783(8) 1 calc PR A 1
C91B C 0.52922(17) 0.5100(3) 0.26780(16) 0.0205(5) Uani 0.217(8) 1 d PD A 2
H91C H 0.5547 0.5100 0.3196 0.025 Uiso 0.217(8) 1 calc PR A 2
H91D H 0.5286 0.4257 0.2507 0.025 Uiso 0.217(8) 1 calc PR A 2
C92B C 0.4460(9) 0.5625(15) 0.2410(10) 0.035(4) Uani 0.217(8) 1 d P A 2
H92C H 0.4226 0.5705 0.1894 0.042 Uiso 0.217(8) 1 calc PR A 2
H92D H 0.4142 0.5078 0.2548 0.042 Uiso 0.217(8) 1 calc PR A 2
C93B C 0.4533(12) 0.6821(19) 0.2740(12) 0.038(5) Uani 0.217(8) 1 d PU A 2
H93C H 0.4033 0.7133 0.2679 0.045 Uiso 0.217(8) 1 calc PR A 2
H93D H 0.4867 0.6774 0.3246 0.045 Uiso 0.217(8) 1 calc PR A 2
C94B C 0.48463(18) 0.7572(3) 0.24003(17) 0.0235(6) Uani 0.217(8) 1 d P A 2
H94C H 0.4839 0.8438 0.2531 0.028 Uiso 0.217(8) 1 calc PR A 2
H94D H 0.4574 0.7490 0.1886 0.028 Uiso 0.217(8) 1 calc PR A 2
C95B C 0.5718(10) 0.7056(19) 0.2685(13) 0.049(6) Uani 0.217(8) 1 d PD A 2
H95C H 0.6024 0.7590 0.2526 0.059 Uiso 0.217(8) 1 calc PR A 2
H95D H 0.5960 0.7020 0.3202 0.059 Uiso 0.217(8) 1 calc PR A 2
C96B C 0.5653(17) 0.5891(15) 0.2399(15) 0.047(8) Uani 0.217(8) 1 d PDU A 2
H96C H 0.5362 0.5935 0.1885 0.056 Uiso 0.217(8) 1 calc PR A 2
H96D H 0.6163 0.5571 0.2499 0.056 Uiso 0.217(8) 1 calc PR A 2
C97 C 0.4448(3) 0.3288(5) 0.0356(3) 0.0569(12) Uani 1 1 d . . .
H97A H 0.4804 0.2605 0.0568 0.068 Uiso 1 1 calc R . .
H97B H 0.3941 0.2935 0.0083 0.068 Uiso 1 1 calc R . .
C98 C 0.4424(3) 0.4078(6) 0.0924(2) 0.0566(12) Uani 1 1 d . . .
H98A H 0.4238 0.3594 0.1216 0.068 Uiso 1 1 calc R . .
H98B H 0.4940 0.4365 0.1227 0.068 Uiso 1 1 calc R . .
C99 C 0.39380(18) 0.5111(4) 0.06384(18) 0.0323(7) Uani 1 1 d . . .
H99A H 0.3412 0.4831 0.0370 0.039 Uiso 1 1 calc R . .
H99B H 0.3951 0.5644 0.1023 0.039 Uiso 1 1 calc R . .
C100 C 0.4178(2) 0.5770(5) 0.0200(2) 0.0469(10) Uani 1 1 d . . .
H10A H 0.4692 0.6094 0.0478 0.056 Uiso 1 1 calc R . .
H10B H 0.3835 0.6472 -0.0003 0.056 Uiso 1 1 calc R . .
C101 C 0.4185(2) 0.4979(4) -0.0382(2) 0.0459(9) Uani 1 1 d . . .
H10C H 0.3667 0.4693 -0.0679 0.055 Uiso 1 1 calc R . .
H10D H 0.4367 0.5459 -0.0678 0.055 Uiso 1 1 calc R . .
C102 C 0.46737(19) 0.3946(3) -0.00895(19) 0.0318(7) Uani 1 1 d . . .
H10E H 0.4660 0.3408 -0.0472 0.038 Uiso 1 1 calc R . .
H10F H 0.5200 0.4233 0.0174 0.038 Uiso 1 1 calc R . .

loop_
_atom_site_aniso_label
_atom_site_aniso_U_11
_atom_site_aniso_U_22
_atom_site_aniso_U_33
_atom_site_aniso_U_23
_atom_site_aniso_U_13
_atom_site_aniso_U_12
C1 0.0242(13) 0.0395(18) 0.0254(15) -0.0017(13) 0.0100(12) 0.0050(13)
C2 0.0390(17) 0.0360(19) 0.0265(16) 0.0021(14) 0.0128(14) 0.0059(15)
C3 0.0286(14) 0.0312(16) 0.0244(14) 0.0018(13) 0.0132(12) -0.0006(13)
C4 0.0298(14) 0.0347(16) 0.0247(14) 0.0040(13) 0.0130(12) 0.0111(13)
C5 0.0307(16) 0.059(2) 0.0353(18) 0.0141(17) 0.0176(14) 0.0100(16)
C6 0.044(2) 0.069(3) 0.044(2) 0.030(2) 0.0221(18) 0.021(2)
C7 0.042(2) 0.111(4) 0.0318(19) 0.022(2) 0.0152(16) 0.022(3)
C8 0.0340(18) 0.077(3) 0.0321(17) 0.013(2) 0.0112(15) 0.021(2)
C9 0.0312(16) 0.050(2) 0.0245(14) -0.0008(14) 0.0110(13) 0.0116(15)
C10 0.0362(17) 0.0305(17) 0.0344(17) 0.0058(14) 0.0172(14) 0.0075(14)
C11 0.0361(19) 0.044(2) 0.063(3) 0.013(2) 0.0256(19) 0.0112(17)
C12 0.0412(18) 0.0346(19) 0.043(2) 0.0068(16) 0.0197(16) 0.0054(15)
C13 0.0323(15) 0.0323(17) 0.0234(14) 0.0044(13) 0.0135(12) 0.0061(13)
C14 0.0315(16) 0.045(2) 0.0326(17) 0.0003(15) 0.0177(14) 0.0026(15)
C15 0.0337(17) 0.058(3) 0.0348(18) -0.0079(17) 0.0139(15) 0.0071(17)
C16 0.0413(19) 0.049(2) 0.0335(18) -0.0156(17) 0.0108(15) 0.0119(17)
C17 0.064(3) 0.0309(19) 0.037(2) 0.0012(15) 0.0196(19) 0.0051(18)
C18 0.0462(19) 0.0321(17) 0.0308(16) 0.0043(14) 0.0210(15) 0.0023(15)
N1 0.0309(13) 0.0315(15) 0.0309(14) 0.0004(12) 0.0126(12) 0.0039(12)
N2 0.0243(12) 0.0361(15) 0.0258(13) 0.0000(11) 0.0110(10) 0.0038(11)
N3 0.0332(15) 0.057(2) 0.0433(17) 0.0103(16) 0.0198(14) -0.0061(15)
C19 0.059(2) 0.042(2) 0.0321(18) -0.0069(16) 0.0142(17) -0.0112(19)
C20 0.0348(17) 0.0322(18) 0.0295(16) 0.0000(14) 0.0127(14) 0.0020(14)
C21 0.0413(18) 0.0323(18) 0.0272(16) 0.0058(14) 0.0120(14) -0.0043(14)
C22 0.073(3) 0.043(2) 0.038(2) 0.0104(18) -0.008(2) -0.016(2)
C23 0.057(3) 0.051(3) 0.229(10) -0.062(5) -0.070(5) 0.026(3)
C24 0.067(3) 0.129(6) 0.051(3) 0.031(3) 0.028(2) 0.065(4)
C25 0.074(3) 0.088(4) 0.055(3) 0.012(3) 0.017(3) 0.024(3)
C26 0.200(8) 0.050(3) 0.026(2) 0.0049(19) 0.025(3) -0.034(4)
C27 0.066(3) 0.067(3) 0.052(2) 0.013(2) 0.041(2) 0.034(3)
C28 0.047(2) 0.042(2) 0.041(2) -0.0074(17) 0.0245(17) 0.0041(17)
C29 0.045(2) 0.036(2) 0.047(2) -0.0010(17) 0.0217(17) 0.0040(16)
C30 0.044(2) 0.062(3) 0.067(3) 0.002(2) 0.031(2) -0.004(2)
C31 0.0356(17) 0.0340(18) 0.0262(16) 0.0060(14) 0.0068(13) 0.0038(14)
C32 0.050(2) 0.038(2) 0.045(2) 0.0071(17) 0.0253(18) -0.0005(17)
C33 0.069(3) 0.0312(19) 0.046(2) 0.0060(17) 0.028(2) 0.0047(18)
C34 0.049(2) 0.062(3) 0.0322(19) 0.0010(19) 0.0098(17) 0.019(2)
C35 0.039(2) 0.090(4) 0.043(2) -0.020(2) 0.0190(18) -0.012(2)
C36 0.043(2) 0.057(3) 0.040(2) -0.0155(19) 0.0169(17) -0.0169(19)
N4 0.0411(15) 0.0346(16) 0.0314(14) -0.0021(12) 0.0167(13) -0.0060(13)
N5 0.0505(18) 0.0329(16) 0.0294(15) 0.0001(12) 0.0040(13) -0.0069(14)
N6 0.077(3) 0.074(3) 0.075(3) 0.003(3) 0.038(3) 0.002(3)
B1 0.0233(14) 0.0277(17) 0.0229(15) -0.0033(13) 0.0094(13) 0.0015(13)
C37 0.0247(13) 0.0280(16) 0.0264(15) 0.0042(12) 0.0149(12) 0.0027(11)
C38 0.0290(15) 0.0294(16) 0.0344(17) 0.0004(14) 0.0164(13) 0.0030(13)
C39 0.0415(19) 0.0274(17) 0.0399(19) 0.0004(14) 0.0232(16) -0.0014(14)
C40 0.0371(17) 0.0331(19) 0.045(2) 0.0162(16) 0.0254(16) 0.0122(15)
C41 0.0266(15) 0.044(2) 0.0318(16) 0.0103(15) 0.0154(13) 0.0041(14)
C42 0.0247(14) 0.0359(18) 0.0243(14) 0.0026(13) 0.0114(12) 0.0015(13)
C43 0.0304(15) 0.0272(16) 0.0255(15) -0.0015(12) 0.0081(12) -0.0042(12)
C44 0.0288(15) 0.0314(18) 0.0386(18) 0.0011(15) 0.0041(14) 0.0020(13)
C45 0.0369(19) 0.040(2) 0.055(2) 0.001(2) -0.0011(18) 0.0034(17)
C46 0.051(2) 0.046(2) 0.038(2) 0.0085(19) -0.0080(18) -0.009(2)
C47 0.077(3) 0.047(2) 0.0235(17) 0.0010(17) 0.0114(18) -0.015(2)
C48 0.046(2) 0.039(2) 0.0310(18) 0.0013(15) 0.0172(16) -0.0011(16)
C49 0.0257(13) 0.0250(15) 0.0239(14) -0.0002(12) 0.0111(11) 0.0005(12)
C50 0.0266(14) 0.0289(16) 0.0324(16) 0.0027(13) 0.0136(12) 0.0023(12)
C51 0.0262(15) 0.0322(17) 0.0340(16) 0.0040(14) 0.0155(13) 0.0005(12)
C52 0.0333(16) 0.0315(17) 0.0318(16) 0.0022(14) 0.0161(14) -0.0037(13)
C53 0.0403(17) 0.0258(16) 0.0295(16) 0.0000(13) 0.0185(14) 0.0005(14)
C54 0.0286(15) 0.0281(16) 0.0266(15) -0.0009(12) 0.0126(12) 0.0038(12)
C55 0.0215(13) 0.0274(16) 0.0293(15) -0.0001(13) 0.0110(12) 0.0012(11)
C56 0.048(2) 0.0366(19) 0.0304(17) -0.0070(15) 0.0206(16) -0.0125(16)
C57 0.066(3) 0.048(2) 0.0339(19) -0.0111(18) 0.029(2) -0.010(2)
C58 0.047(2) 0.046(2) 0.0314(18) 0.0015(16) 0.0205(16) 0.0072(17)
C59 0.0287(15) 0.045(2) 0.046(2) 0.0013(17) 0.0216(15) 0.0022(15)
C60 0.0287(15) 0.0376(19) 0.043(2) -0.0101(16) 0.0189(15) -0.0051(14)
B2 0.0229(14) 0.0234(16) 0.0277(16) -0.0005(13) 0.0110(13) 0.0030(12)
C61 0.0235(13) 0.0255(15) 0.0216(13) -0.0002(11) 0.0084(11) -0.0016(11)
C62 0.0340(16) 0.0302(17) 0.0354(17) 0.0043(14) 0.0188(14) 0.0051(13)
C63 0.049(2) 0.0337(18) 0.0376(19) 0.0115(15) 0.0218(17) 0.0053(16)
C64 0.0390(18) 0.043(2) 0.0349(18) 0.0012(16) 0.0253(15) -0.0062(16)
C65 0.0254(14) 0.044(2) 0.0339(17) -0.0007(15) 0.0153(13) 0.0015(14)
C66 0.0264(14) 0.0322(17) 0.0273(15) 0.0034(13) 0.0104(12) 0.0047(12)
C67 0.0268(14) 0.0265(15) 0.0297(15) 0.0006(12) 0.0181(12) 0.0018(12)
C68 0.0329(16) 0.0298(16) 0.0332(17) -0.0042(14) 0.0202(14) -0.0036(13)
C69 0.0353(17) 0.0368(19) 0.0397(18) -0.0130(16) 0.0228(15) -0.0079(15)
C70 0.0438(19) 0.0283(17) 0.050(2) -0.0105(16) 0.0326(17) -0.0090(15)
C71 0.0426(19) 0.0220(15) 0.054(2) 0.0003(15) 0.0315(18) -0.0019(14)
C72 0.0316(15) 0.0241(15) 0.0340(16) 0.0009(13) 0.0175(13) 0.0010(12)
C73 0.0213(13) 0.0265(15) 0.0213(13) 0.0019(12) 0.0075(11) 0.0006(11)
C74 0.0288(14) 0.0246(15) 0.0270(15) -0.0028(12) 0.0123(12) -0.0024(12)
C75 0.0258(14) 0.0345(18) 0.0353(17) 0.0000(14) 0.0146(13) 0.0007(13)
C76 0.0292(15) 0.0295(17) 0.0340(17) -0.0012(13) 0.0161(13) 0.0064(13)
C77 0.0369(17) 0.0227(15) 0.0358(17) -0.0001(14) 0.0148(14) 0.0005(13)
C78 0.0252(14) 0.0254(16) 0.0342(16) -0.0010(12) 0.0152(13) -0.0033(12)
C79 0.0272(14) 0.0269(15) 0.0280(15) -0.0012(12) 0.0147(12) 0.0034(12)
C80 0.0421(19) 0.0379(19) 0.0271(16) 0.0034(14) 0.0153(15) 0.0014(15)
C81 0.053(2) 0.051(2) 0.0305(18) 0.0046(17) 0.0168(17) 0.0126(19)
C82 0.0368(19) 0.069(3) 0.0285(17) -0.0095(19) 0.0025(15) 0.016(2)
C83 0.0246(15) 0.057(2) 0.0394(19) -0.0133(19) 0.0085(14) 0.0016(16)
C84 0.0255(14) 0.0386(19) 0.0333(17) -0.0002(15) 0.0137(13) 0.0036(13)
C85 0.0244(14) 0.050(2) 0.0281(16) 0.0013(15) 0.0143(13) -0.0045(14)
C86 0.0386(19) 0.052(2) 0.044(2) 0.0156(19) 0.0148(17) 0.0062(18)
C87 0.048(2) 0.048(2) 0.040(2) 0.0051(18) 0.0215(17) 0.0021(18)
C88 0.0251(14) 0.0328(17) 0.0343(16) 0.0069(14) 0.0173(13) -0.0020(12)
C89 0.050(2) 0.051(3) 0.058(3) -0.010(2) 0.024(2) -0.002(2)
C90 0.060(3) 0.080(4) 0.045(2) -0.009(2) 0.021(2) -0.013(3)
C91A 0.0288(13) 0.0112(11) 0.0294(14) 0.0035(10) 0.0198(11) 0.0041(10)
C92A 0.046(3) 0.031(2) 0.044(3) 0.007(2) 0.028(2) 0.005(2)
C93A 0.035(2) 0.033(3) 0.039(3) 0.003(2) 0.021(2) -0.0008(19)
C94A 0.0351(15) 0.0119(12) 0.0344(15) 0.0035(11) 0.0253(13) 0.0049(11)
C95A 0.038(2) 0.031(2) 0.037(3) 0.0034(19) 0.025(2) 0.0017(18)
C96A 0.041(3) 0.030(3) 0.051(4) 0.009(3) 0.024(3) 0.003(2)
C91B 0.0288(13) 0.0112(11) 0.0294(14) 0.0035(10) 0.0198(11) 0.0041(10)
C92B 0.034(8) 0.027(8) 0.049(11) 0.015(7) 0.023(8) 0.003(6)
C93B 0.038(5) 0.038(5) 0.038(5) 0.001(2) 0.017(3) -0.002(2)
C94B 0.0351(15) 0.0119(12) 0.0344(15) 0.0035(11) 0.0253(13) 0.0049(11)
C95B 0.030(8) 0.049(12) 0.078(16) -0.019(10) 0.030(10) -0.024(8)
C96B 0.047(8) 0.047(8) 0.047(8) 0.001(2) 0.020(4) 0.000(2)
C97 0.058(3) 0.052(3) 0.048(2) 0.003(2) 0.010(2) 0.003(2)
C98 0.055(3) 0.073(3) 0.040(2) 0.011(2) 0.018(2) 0.010(2)
C99 0.0256(14) 0.046(2) 0.0265(15) -0.0015(14) 0.0119(12) 0.0061(14)
C100 0.0327(18) 0.058(3) 0.046(2) -0.003(2) 0.0125(16) 0.0089(18)
C101 0.046(2) 0.049(2) 0.042(2) 0.0042(18) 0.0172(17) 0.0132(19)
C102 0.0303(15) 0.0351(17) 0.0314(16) 0.0024(14) 0.0143(13) 0.0105(13)

loop_
_atom_type_symbol
_atom_type_description
_atom_type_scat_dispersion_real
_atom_type_scat_dispersion_imag
_atom_type_scat_source
C C 0.0033 0.0016 'International Tables Vol C Tables 4.2.6.8 and 6.1.1.4'
H H 0.0000 0.0000 'International Tables Vol C Tables 4.2.6.8 and 6.1.1.4'
B B 0.0013 0.0007 'International Tables Vol C Tables 4.2.6.8 and 6.1.1.4'
N N 0.0061 0.0033 'International Tables Vol C Tables 4.2.6.8 and 6.1.1.4'

loop_
_geom_angle_atom_site_label_1
_geom_angle_atom_site_label_2
_geom_angle_atom_site_label_3
_geom_angle
_geom_angle_site_symmetry_1
_geom_angle_site_symmetry_3
_geom_angle_publ_flag
N1 C1 N2 109.0(3) . . ?
N1 C1 H1 125.5 . . ?
N2 C1 H1 125.5 . . ?
C3 C2 N1 107.1(3) . . ?
C3 C2 H2 126.5 . . ?
N1 C2 H2 126.5 . . ?
C2 C3 N2 107.4(3) . . ?
C2 C3 C13 130.6(3) . . ?
N2 C3 C13 122.0(3) . . ?
N2 C4 C9 110.0(3) . . ?
N2 C4 C5 109.1(3) . . ?
C9 C4 C5 113.4(3) . . ?
N2 C4 H4 108.1 . . ?
C9 C4 H4 108.1 . . ?
C5 C4 H4 108.1 . . ?
C6 C5 C4 110.3(3) . . ?
C6 C5 H5A 109.6 . . ?
C4 C5 H5A 109.6 . . ?
C6 C5 H5B 109.6 . . ?
C4 C5 H5B 109.6 . . ?
H5A C5 H5B 108.1 . . ?
C7 C6 C5 110.7(4) . . ?
C7 C6 H6A 109.5 . . ?
C5 C6 H6A 109.5 . . ?
C7 C6 H6B 109.5 . . ?
C5 C6 H6B 109.5 . . ?
H6A C6 H6B 108.1 . . ?
C6 C7 C8 111.5(4) . . ?
C6 C7 H7A 109.3 . . ?
C8 C7 H7A 109.3 . . ?
C6 C7 H7B 109.3 . . ?
C8 C7 H7B 109.3 . . ?
H7A C7 H7B 108.0 . . ?
C7 C8 C9 112.7(3) . . ?
C7 C8 H8A 109.1 . . ?
C9 C8 H8A 109.1 . . ?
C7 C8 H8B 109.1 . . ?
C9 C8 H8B 109.1 . . ?
H8A C8 H8B 107.8 . . ?
N3 C9 C4 114.1(3) . . ?
N3 C9 C8 109.9(3) . . ?
C4 C9 C8 108.2(4) . . ?
N3 C9 H9 108.1 . . ?
C4 C9 H9 108.1 . . ?
C8 C9 H9 108.1 . . ?
N1 C10 C12 110.1(3) . . ?
N1 C10 C11 110.4(3) . . ?
C12 C10 C11 112.0(3) . . ?
N1 C10 H10 108.1 . . ?
C12 C10 H10 108.1 . . ?
C11 C10 H10 108.1 . . ?
C10 C11 H11A 109.5 . . ?
C10 C11 H11B 109.5 . . ?
H11A C11 H11B 109.5 . . ?
C10 C11 H11C 109.5 . . ?
H11A C11 H11C 109.5 . . ?
H11B C11 H11C 109.5 . . ?
C10 C12 H12A 109.5 . . ?
C10 C12 H12B 109.5 . . ?
H12A C12 H12B 109.5 . . ?
C10 C12 H12C 109.5 . . ?
H12A C12 H12C 109.5 . . ?
H12B C12 H12C 109.5 . . ?
C14 C13 C18 121.4(3) . . ?
C14 C13 C3 118.9(3) . . ?
C18 C13 C3 119.7(3) . . ?
C13 C14 C15 119.1(4) . . ?
C13 C14 H14 120.5 . . ?
C15 C14 H14 120.5 . . ?
C16 C15 C14 119.7(4) . . ?
C16 C15 H15 120.1 . . ?
C14 C15 H15 120.1 . . ?
C17 C16 C15 120.3(4) . . ?
C17 C16 H16 119.8 . . ?
C15 C16 H16 119.8 . . ?
C16 C17 C18 121.0(4) . . ?
C16 C17 H17 119.5 . . ?
C18 C17 H17 119.5 . . ?
C17 C18 C13 118.4(3) . . ?
C17 C18 H18 120.8 . . ?
C13 C18 H18 120.8 . . ?
C1 N1 C2 108.3(3) . . ?
C1 N1 C10 124.8(3) . . ?
C2 N1 C10 126.9(3) . . ?
C1 N2 C3 108.3(3) . . ?
C1 N2 C4 125.6(3) . . ?
C3 N2 C4 125.9(3) . . ?
C9 N3 H3B 113(5) . . ?
C9 N3 H3A 109(2) . . ?
H3B N3 H3A 117(5) . . ?
N5 C19 N4 110.0(4) . . ?
N5 C19 H19 125.0 . . ?
N4 C19 H19 125.0 . . ?
C21 C20 N4 108.1(3) . . ?
C21 C20 H20 125.9 . . ?
N4 C20 H20 125.9 . . ?
C20 C21 N5 106.4(4) . . ?
C20 C21 C31 130.9(3) . . ?
N5 C21 C31 122.7(3) . . ?
N5 C22 C27 109.6(4) . . ?
N5 C22 C23 108.1(4) . . ?
C27 C22 C23 130.2(6) . . ?
N5 C22 H22 101.6 . . ?
C27 C22 H22 101.6 . . ?
C23 C22 H22 101.6 . . ?
C22 C23 C24 94.1(6) . . ?
C22 C23 H23A 112.9 . . ?
C24 C23 H23A 112.9 . . ?
C22 C23 H23B 112.9 . . ?
C24 C23 H23B 112.9 . . ?
H23A C23 H23B 110.3 . . ?
C25 C24 C23 125.1(5) . . ?
C25 C24 H24A 106.0 . . ?
C23 C24 H24A 106.0 . . ?
C25 C24 H24B 106.0 . . ?
C23 C24 H24B 106.0 . . ?
H24A C24 H24B 106.3 . . ?
C24 C25 C26 109.8(5) . . ?
C24 C25 H25A 109.7 . . ?
C26 C25 H25A 109.7 . . ?
C24 C25 H25B 109.7 . . ?
C26 C25 H25B 109.7 . . ?
H25A C25 H25B 108.2 . . ?
C25 C26 C27 113.9(5) . . ?
C25 C26 H26A 108.8 . . ?
C27 C26 H26A 108.8 . . ?
C25 C26 H26B 108.8 . . ?
C27 C26 H26B 108.8 . . ?
H26A C26 H26B 107.7 . . ?
N6 C27 C22 114.5(4) . . ?
N6 C27 C26 116.3(5) . . ?
C22 C27 C26 110.1(5) . . ?
N6 C27 H27 104.9 . . ?
C22 C27 H27 104.9 . . ?
C26 C27 H27 104.9 . . ?
N4 C28 C29 110.8(3) . . ?
N4 C28 C30 108.5(4) . . ?
C29 C28 C30 111.9(4) . . ?
N4 C28 H28 108.5 . . ?
C29 C28 H28 108.5 . . ?
C30 C28 H28 108.5 . . ?
C28 C29 H29A 109.5 . . ?
C28 C29 H29B 109.5 . . ?
H29A C29 H29B 109.5 . . ?
C28 C29 H29C 109.5 . . ?
H29A C29 H29C 109.5 . . ?
H29B C29 H29C 109.5 . . ?
C28 C30 H30A 109.5 . . ?
C28 C30 H30B 109.5 . . ?
H30A C30 H30B 109.5 . . ?
C28 C30 H30C 109.5 . . ?
H30A C30 H30C 109.5 . . ?
H30B C30 H30C 109.5 . . ?
C32 C31 C36 119.9(4) . . ?
C32 C31 C21 120.6(4) . . ?
C36 C31 C21 119.5(4) . . ?
C31 C32 C33 120.0(4) . . ?
C31 C32 H32 120.0 . . ?
C33 C32 H32 120.0 . . ?
C34 C33 C32 119.7(4) . . ?
C34 C33 H33 120.1 . . ?
C32 C33 H33 120.1 . . ?
C35 C34 C33 120.1(4) . . ?
C35 C34 H34 119.9 . . ?
C33 C34 H34 119.9 . . ?
C34 C35 C36 120.3(4) . . ?
C34 C35 H35 119.9 . . ?
C36 C35 H35 119.9 . . ?
C35 C36 C31 119.9(4) . . ?
C35 C36 H36 120.1 . . ?
C31 C36 H36 120.1 . . ?
C19 N4 C20 107.5(3) . . ?
C19 N4 C28 125.2(3) . . ?
C20 N4 C28 127.3(3) . . ?
C19 N5 C21 107.9(3) . . ?
C19 N5 C22 126.1(4) . . ?
C21 N5 C22 125.8(4) . . ?
C27 N6 H6C 87(5) . . ?
C27 N6 H6D 103(5) . . ?
H6C N6 H6D 116(7) . . ?
C55 B1 C37 103.4(3) . . ?
C55 B1 C43 108.2(2) . . ?
C37 B1 C43 115.4(3) . . ?
C55 B1 C49 113.0(3) . . ?
C37 B1 C49 110.7(2) . . ?
C43 B1 C49 106.3(3) . . ?
C38 C37 C42 115.1(3) . . ?
C38 C37 B1 125.5(3) . . ?
C42 C37 B1 119.3(3) . . ?
C39 C38 C37 122.3(3) . . ?
C39 C38 H38 118.9 . . ?
C37 C38 H38 118.9 . . ?
C40 C39 C38 119.7(4) . . ?
C40 C39 H39 120.2 . . ?
C38 C39 H39 120.2 . . ?
C41 C40 C39 119.6(3) . . ?
C41 C40 H40 120.2 . . ?
C39 C40 H40 120.2 . . ?
C40 C41 C42 120.7(3) . . ?
C40 C41 H41 119.7 . . ?
C42 C41 H41 119.7 . . ?
C41 C42 C37 122.6(3) . . ?
C41 C42 H42 118.7 . . ?
C37 C42 H42 118.7 . . ?
C44 C43 C48 114.7(3) . . ?
C44 C43 B1 122.7(3) . . ?
C48 C43 B1 122.4(3) . . ?
C45 C44 C43 124.3(4) . . ?
C45 C44 H44 117.9 . . ?
C43 C44 H44 117.9 . . ?
C44 C45 C46 118.9(4) . . ?
C44 C45 H45 120.5 . . ?
C46 C45 H45 120.5 . . ?
C47 C46 C45 119.4(4) . . ?
C47 C46 H46 120.3 . . ?
C45 C46 H46 120.3 . . ?
C46 C47 C48 120.5(4) . . ?
C46 C47 H47 119.8 . . ?
C48 C47 H47 119.8 . . ?
C47 C48 C43 122.1(4) . . ?
C47 C48 H48 118.9 . . ?
C43 C48 H48 118.9 . . ?
C54 C49 C50 115.6(3) . . ?
C54 C49 B1 120.6(3) . . ?
C50 C49 B1 123.6(3) . . ?
C49 C50 C51 122.1(3) . . ?
C49 C50 H50 118.9 . . ?
C51 C50 H50 118.9 . . ?
C52 C51 C50 120.7(3) . . ?
C52 C51 H51 119.7 . . ?
C50 C51 H51 119.7 . . ?
C51 C52 C53 118.6(3) . . ?
C51 C52 H52 120.7 . . ?
C53 C52 H52 120.7 . . ?
C52 C53 C54 119.9(3) . . ?
C52 C53 H53 120.1 . . ?
C54 C53 H53 120.1 . . ?
C49 C54 C53 123.0(3) . . ?
C49 C54 H54 118.5 . . ?
C53 C54 H54 118.5 . . ?
C60 C55 C56 115.1(3) . . ?
C60 C55 B1 119.3(3) . . ?
C56 C55 B1 125.6(3) . . ?
C57 C56 C55 121.5(4) . . ?
C57 C56 H56 119.3 . . ?
C55 C56 H56 119.3 . . ?
C58 C57 C56 121.2(4) . . ?
C58 C57 H57 119.4 . . ?
C56 C57 H57 119.4 . . ?
C57 C58 C59 119.1(4) . . ?
C57 C58 H58 120.5 . . ?
C59 C58 H58 120.5 . . ?
C58 C59 C60 119.5(4) . . ?
C58 C59 H59 120.3 . . ?
C60 C59 H59 120.2 . . ?
C59 C60 C55 123.6(4) . . ?
C59 C60 H60 118.2 . . ?
C55 C60 H60 118.2 . . ?
C67 B2 C79 115.1(3) . . ?
C67 B2 C73 110.3(2) . . ?
C79 B2 C73 106.3(2) . . ?
C67 B2 C61 103.4(3) . . ?
C79 B2 C61 109.1(2) . . ?
C73 B2 C61 112.7(3) . . ?
C62 C61 C66 116.1(3) . . ?
C62 C61 B2 125.2(3) . . ?
C66 C61 B2 118.6(3) . . ?
C61 C62 C63 123.0(3) . . ?
C61 C62 H62 118.5 . . ?
C63 C62 H62 118.5 . . ?
C64 C63 C62 119.4(3) . . ?
C64 C63 H63 120.3 . . ?
C62 C63 H63 120.3 . . ?
C65 C64 C63 119.0(3) . . ?
C65 C64 H64 120.5 . . ?
C63 C64 H64 120.5 . . ?
C64 C65 C66 120.5(3) . . ?
C64 C65 H65 119.8 . . ?
C66 C65 H65 119.8 . . ?
C65 C66 C61 122.0(3) . . ?
C65 C66 H66 119.0 . . ?
C61 C66 H66 119.0 . . ?
C72 C67 C68 115.5(3) . . ?
C72 C67 B2 126.2(3) . . ?
C68 C67 B2 118.2(3) . . ?
C69 C68 C67 123.0(3) . . ?
C69 C68 H68 118.5 . . ?
C67 C68 H68 118.5 . . ?
C68 C69 C70 119.3(3) . . ?
C68 C69 H69 120.3 . . ?
C70 C69 H69 120.3 . . ?
C71 C70 C69 119.1(3) . . ?
C71 C70 H70 120.4 . . ?
C69 C70 H70 120.4 . . ?
C70 C71 C72 121.3(4) . . ?
C70 C71 H71 119.4 . . ?
C72 C71 H71 119.4 . . ?
C67 C72 C71 121.7(3) . . ?
C67 C72 H72 119.1 . . ?
C71 C72 H72 119.1 . . ?
C74 C73 C78 114.7(3) . . ?
C74 C73 B2 124.9(3) . . ?
C78 C73 B2 120.3(3) . . ?
C75 C74 C73 123.4(3) . . ?
C75 C74 H74 118.3 . . ?
C73 C74 H74 118.3 . . ?
C74 C75 C76 119.9(3) . . ?
C74 C75 H75 120.0 . . ?
C76 C75 H75 120.0 . . ?
C77 C76 C75 118.5(3) . . ?
C77 C76 H76 120.7 . . ?
C75 C76 H76 120.7 . . ?
C78 C77 C76 120.9(3) . . ?
C78 C77 H77 119.6 . . ?
C76 C77 H77 119.6 . . ?
C77 C78 C73 122.5(3) . . ?
C77 C78 H78 118.8 . . ?
C73 C78 H78 118.8 . . ?
C80 C79 C84 114.1(3) . . ?
C80 C79 B2 123.4(3) . . ?
C84 C79 B2 122.3(3) . . ?
C81 C80 C79 123.5(4) . . ?
C81 C80 H80 118.2 . . ?
C79 C80 H80 118.2 . . ?
C82 C81 C80 120.7(4) . . ?
C82 C81 H81 119.7 . . ?
C80 C81 H81 119.7 . . ?
C83 C82 C81 117.8(4) . . ?
C83 C82 H82 121.1 . . ?
C81 C82 H82 121.1 . . ?
C84 C83 C82 120.7(4) . . ?
C84 C83 H83 119.7 . . ?
C82 C83 H83 119.7 . . ?
C83 C84 C79 123.1(4) . . ?
C83 C84 H84 118.4 . . ?
C79 C84 H84 118.4 . . ?
C90 C85 C86 110.3(4) . . ?
C90 C85 H85A 109.6 . . ?
C86 C85 H85A 109.6 . . ?
C90 C85 H85B 109.6 . . ?
C86 C85 H85B 109.6 . . ?
H85A C85 H85B 108.1 . . ?
C85 C86 C87 109.1(4) . . ?
C85 C86 H86A 109.9 . . ?
C87 C86 H86A 109.9 . . ?
C85 C86 H86B 109.9 . . ?
C87 C86 H86B 109.9 . . ?
H86A C86 H86B 108.3 . . ?
C88 C87 C86 111.4(4) . . ?
C88 C87 H87A 109.3 . . ?
C86 C87 H87A 109.3 . . ?
C88 C87 H87B 109.3 . . ?
C86 C87 H87B 109.3 . . ?
H87A C87 H87B 108.0 . . ?
C87 C88 C89 109.6(3) . . ?
C87 C88 H88A 109.7 . . ?
C89 C88 H88A 109.7 . . ?
C87 C88 H88B 109.7 . . ?
C89 C88 H88B 109.7 . . ?
H88A C88 H88B 108.2 . . ?
C88 C89 C90 111.6(4) . . ?
C88 C89 H89A 109.3 . . ?
C90 C89 H89A 109.3 . . ?
C88 C89 H89B 109.3 . . ?
C90 C89 H89B 109.3 . . ?
H89A C89 H89B 108.0 . . ?
C85 C90 C89 110.6(4) . . ?
C85 C90 H90A 109.5 . . ?
C89 C90 H90A 109.5 . . ?
C85 C90 H90B 109.5 . . ?
C89 C90 H90B 109.5 . . ?
H90A C90 H90B 108.1 . . ?
C92A C91A C96A 107.5(4) . . ?
C92A C91A H91A 110.2 . . ?
C96A C91A H91A 110.2 . . ?
C92A C91A H91B 110.2 . . ?
C96A C91A H91B 110.2 . . ?
H91A C91A H91B 108.5 . . ?
C91A C92A C93A 111.1(4) . . ?
C91A C92A H92A 109.4 . . ?
C93A C92A H92A 109.4 . . ?
C91A C92A H92B 109.4 . . ?
C93A C92A H92B 109.4 . . ?
H92A C92A H92B 108.0 . . ?
C94A C93A C92A 107.1(4) . . ?
C94A C93A H93A 110.3 . . ?
C92A C93A H93A 110.3 . . ?
C94A C93A H93B 110.3 . . ?
C92A C93A H93B 110.3 . . ?
H93A C93A H93B 108.6 . . ?
C95A C94A C93A 109.6(3) . . ?
C95A C94A H94A 109.8 . . ?
C93A C94A H94A 109.8 . . ?
C95A C94A H94B 109.8 . . ?
C93A C94A H94B 109.8 . . ?
H94A C94A H94B 108.2 . . ?
C94A C95A C96A 108.3(4) . . ?
C94A C95A H95A 110.0 . . ?
C96A C95A H95A 110.0 . . ?
C94A C95A H95B 110.0 . . ?
C96A C95A H95B 110.0 . . ?
H95A C95A H95B 108.4 . . ?
C91A C96A C95A 108.8(5) . . ?
C91A C96A H96A 109.9 . . ?
C95A C96A H96A 109.9 . . ?
C91A C96A H96B 109.9 . . ?
C95A C96A H96B 109.9 . . ?
H96A C96A H96B 108.3 . . ?
C93B C92B H92C 110.5 . . ?
C93B C92B H92D 110.5 . . ?
H92C C92B H92D 108.7 . . ?
C92B C93B H93C 110.7 . . ?
C92B C93B H93D 110.7 . . ?
H93C C93B H93D 108.8 . . ?
C96B C95B H95C 110.7 . . ?
C96B C95B H95D 110.7 . . ?
H95C C95B H95D 108.8 . . ?
C95B C96B H96C 109.5 . . ?
C95B C96B H96D 109.5 . . ?
H96C C96B H96D 108.0 . . ?
C102 C97 C98 111.5(4) . . ?
C102 C97 H97A 109.3 . . ?
C98 C97 H97A 109.3 . . ?
C102 C97 H97B 109.3 . . ?
C98 C97 H97B 109.3 . . ?
H97A C97 H97B 108.0 . . ?
C99 C98 C97 111.1(4) . . ?
C99 C98 H98A 109.4 . . ?
C97 C98 H98A 109.4 . . ?
C99 C98 H98B 109.4 . . ?
C97 C98 H98B 109.4 . . ?
H98A C98 H98B 108.0 . . ?
C100 C99 C98 109.7(3) . . ?
C100 C99 H99A 109.7 . . ?
C98 C99 H99A 109.7 . . ?
C100 C99 H99B 109.7 . . ?
C98 C99 H99B 109.7 . . ?
H99A C99 H99B 108.2 . . ?
C99 C100 C101 111.2(4) . . ?
C99 C100 H10A 109.4 . . ?
C101 C100 H10A 109.4 . . ?
C99 C100 H10B 109.4 . . ?
C101 C100 H10B 109.4 . . ?
H10A C100 H10B 108.0 . . ?
C102 C101 C100 109.6(3) . . ?
C102 C101 H10C 109.7 . . ?
C100 C101 H10C 109.7 . . ?
C102 C101 H10D 109.7 . . ?
C100 C101 H10D 109.7 . . ?
H10C C101 H10D 108.2 . . ?
C97 C102 C101 110.7(4) . . ?
C97 C102 H10E 109.5 . . ?
C101 C102 H10E 109.5 . . ?
C97 C102 H10F 109.5 . . ?
C101 C102 H10F 109.5 . . ?
H10E C102 H10F 108.1 . . ?

loop_
_geom_bond_atom_site_label_1
_geom_bond_atom_site_label_2
_geom_bond_distance
_geom_bond_site_symmetry_2
_geom_bond_publ_flag
C1 N1 1.316(4) . ?
C1 N2 1.340(4) . ?
C1 H1 0.9500 . ?
C2 C3 1.338(5) . ?
C2 N1 1.402(5) . ?
C2 H2 0.9500 . ?
C3 N2 1.384(4) . ?
C3 C13 1.495(5) . ?
C4 N2 1.488(4) . ?
C4 C9 1.527(5) . ?
C4 C5 1.537(5) . ?
C4 H4 1.0000 . ?
C5 C6 1.531(5) . ?
C5 H5A 0.9900 . ?
C5 H5B 0.9900 . ?
C6 C7 1.498(8) . ?
C6 H6A 0.9900 . ?
C6 H6B 0.9900 . ?
C7 C8 1.538(6) . ?
C7 H7A 0.9900 . ?
C7 H7B 0.9900 . ?
C8 C9 1.541(5) . ?
C8 H8A 0.9900 . ?
C8 H8B 0.9900 . ?
C9 N3 1.464(5) . ?
C9 H9 1.0000 . ?
C10 N1 1.485(5) . ?
C10 C12 1.513(5) . ?
C10 C11 1.517(5) . ?
C10 H10 1.0000 . ?
C11 H11A 0.9800 . ?
C11 H11B 0.9800 . ?
C11 H11C 0.9800 . ?
C12 H12A 0.9800 . ?
C12 H12B 0.9800 . ?
C12 H12C 0.9800 . ?
C13 C14 1.375(5) . ?
C13 C18 1.392(5) . ?
C14 C15 1.405(5) . ?
C14 H14 0.9500 . ?
C15 C16 1.383(7) . ?
C15 H15 0.9500 . ?
C16 C17 1.369(6) . ?
C16 H16 0.9500 . ?
C17 C18 1.391(6) . ?
C17 H17 0.9500 . ?
C18 H18 0.9500 . ?
N3 H3B 0.89(8) . ?
N3 H3A 0.91(4) . ?
C19 N5 1.321(6) . ?
C19 N4 1.335(5) . ?
C19 H19 0.9500 . ?
C20 C21 1.353(5) . ?
C20 N4 1.374(5) . ?
C20 H20 0.9500 . ?
C21 N5 1.396(5) . ?
C21 C31 1.477(6) . ?
C22 N5 1.495(5) . ?
C22 C27 1.498(7) . ?
C22 C23 1.624(9) . ?
C22 H22 1.0000 . ?
C23 C24 1.712(10) . ?
C23 H23A 0.9900 . ?
C23 H23B 0.9900 . ?
C24 C25 1.446(8) . ?
C24 H24A 0.9900 . ?
C24 H24B 0.9900 . ?
C25 C26 1.528(10) . ?
C25 H25A 0.9900 . ?
C25 H25B 0.9900 . ?
C26 C27 1.546(8) . ?
C26 H26A 0.9900 . ?
C26 H26B 0.9900 . ?
C27 N6 1.357(8) . ?
C27 H27 1.0000 . ?
C28 N4 1.480(5) . ?
C28 C29 1.519(6) . ?
C28 C30 1.538(6) . ?
C28 H28 1.0000 . ?
C29 H29A 0.9800 . ?
C29 H29B 0.9800 . ?
C29 H29C 0.9800 . ?
C30 H30A 0.9800 . ?
C30 H30B 0.9800 . ?
C30 H30C 0.9800 . ?
C31 C32 1.379(6) . ?
C31 C36 1.388(6) . ?
C32 C33 1.395(6) . ?
C32 H32 0.9500 . ?
C33 C34 1.383(7) . ?
C33 H33 0.9500 . ?
C34 C35 1.376(8) . ?
C34 H34 0.9500 . ?
C35 C36 1.386(7) . ?
C35 H35 0.9500 . ?
C36 H36 0.9500 . ?
N6 H6C 0.96(2) . ?
N6 H6D 0.95(2) . ?
B1 C55 1.642(5) . ?
B1 C37 1.643(5) . ?
B1 C43 1.644(5) . ?
B1 C49 1.658(5) . ?
C37 C38 1.407(5) . ?
C37 C42 1.417(4) . ?
C38 C39 1.403(5) . ?
C38 H38 0.9500 . ?
C39 C40 1.396(6) . ?
C39 H39 0.9500 . ?
C40 C41 1.362(6) . ?
C40 H40 0.9500 . ?
C41 C42 1.388(5) . ?
C41 H41 0.9500 . ?
C42 H42 0.9500 . ?
C43 C44 1.399(5) . ?
C43 C48 1.406(5) . ?
C44 C45 1.383(5) . ?
C44 H44 0.9500 . ?
C45 C46 1.392(7) . ?
C45 H45 0.9500 . ?
C46 C47 1.375(8) . ?
C46 H46 0.9500 . ?
C47 C48 1.400(6) . ?
C47 H47 0.9500 . ?
C48 H48 0.9500 . ?
C49 C54 1.385(5) . ?
C49 C50 1.401(4) . ?
C50 C51 1.408(5) . ?
C50 H50 0.9500 . ?
C51 C52 1.373(5) . ?
C51 H51 0.9500 . ?
C52 C53 1.392(5) . ?
C52 H52 0.9500 . ?
C53 C54 1.405(5) . ?
C53 H53 0.9500 . ?
C54 H54 0.9500 . ?
C55 C60 1.402(5) . ?
C55 C56 1.411(5) . ?
C56 C57 1.393(5) . ?
C56 H56 0.9500 . ?
C57 C58 1.375(6) . ?
C57 H57 0.9500 . ?
C58 C59 1.383(6) . ?
C58 H58 0.9500 . ?
C59 C60 1.386(5) . ?
C59 H59 0.9500 . ?
C60 H60 0.9500 . ?
B2 C67 1.639(5) . ?
B2 C79 1.641(5) . ?
B2 C73 1.645(5) . ?
B2 C61 1.654(5) . ?
C61 C62 1.382(5) . ?
C61 C66 1.407(4) . ?
C62 C63 1.402(5) . ?
C62 H62 0.9500 . ?
C63 C64 1.390(6) . ?
C63 H63 0.9500 . ?
C64 C65 1.386(6) . ?
C64 H64 0.9500 . ?
C65 C66 1.388(5) . ?
C65 H65 0.9500 . ?
C66 H66 0.9500 . ?
C67 C72 1.400(5) . ?
C67 C68 1.407(5) . ?
C68 C69 1.397(5) . ?
C68 H68 0.9500 . ?
C69 C70 1.405(6) . ?
C69 H69 0.9500 . ?
C70 C71 1.355(6) . ?
C70 H70 0.9500 . ?
C71 C72 1.412(5) . ?
C71 H71 0.9500 . ?
C72 H72 0.9500 . ?
C73 C74 1.404(4) . ?
C73 C78 1.421(5) . ?
C74 C75 1.390(5) . ?
C74 H74 0.9500 . ?
C75 C76 1.394(5) . ?
C75 H75 0.9500 . ?
C76 C77 1.390(5) . ?
C76 H76 0.9500 . ?
C77 C78 1.383(5) . ?
C77 H77 0.9500 . ?
C78 H78 0.9500 . ?
C79 C80 1.397(5) . ?
C79 C84 1.418(5) . ?
C80 C81 1.391(5) . ?
C80 H80 0.9500 . ?
C81 C82 1.391(7) . ?
C81 H81 0.9500 . ?
C82 C83 1.391(7) . ?
C82 H82 0.9500 . ?
C83 C84 1.389(5) . ?
C83 H83 0.9500 . ?
C84 H84 0.9500 . ?
C85 C90 1.424(7) . ?
C85 C86 1.426(6) . ?
C85 H85A 0.9900 . ?
C85 H85B 0.9900 . ?
C86 C87 1.520(6) . ?
C86 H86A 0.9900 . ?
C86 H86B 0.9900 . ?
C87 C88 1.397(6) . ?
C87 H87A 0.9900 . ?
C87 H87B 0.9900 . ?
C88 C89 1.430(6) . ?
C88 H88A 0.9900 . ?
C88 H88B 0.9900 . ?
C89 C90 1.497(8) . ?
C89 H89A 0.9900 . ?
C89 H89B 0.9900 . ?
C90 H90A 0.9900 . ?
C90 H90B 0.9900 . ?
C91A C92A 1.419(5) . ?
C91A C96A 1.460(6) . ?
C91A H91A 0.9900 . ?
C91A H91B 0.9900 . ?
C92A C93A 1.522(8) . ?
C92A H92A 0.9900 . ?
C92A H92B 0.9900 . ?
C93A C94A 1.463(6) . ?
C93A H93A 0.9900 . ?
C93A H93B 0.9900 . ?
C94A C95A 1.409(5) . ?
C94A H94A 0.9900 . ?
C94A H94B 0.9900 . ?
C95A C96A 1.538(7) . ?
C95A H95A 0.9900 . ?
C95A H95B 0.9900 . ?
C96A H96A 0.9900 . ?
C96A H96B 0.9900 . ?
C92B C93B 1.46(3) . ?
C92B H92C 0.9900 . ?
C92B H92D 0.9900 . ?
C93B H93C 0.9900 . ?
C93B H93D 0.9900 . ?
C95B C96B 1.39(2) . ?
C95B H95C 0.9900 . ?
C95B H95D 0.9900 . ?
C96B H96C 0.9900 . ?
C96B H96D 0.9900 . ?
C97 C102 1.396(6) . ?
C97 C98 1.493(7) . ?
C97 H97A 0.9900 . ?
C97 H97B 0.9900 . ?
C98 C99 1.436(6) . ?
C98 H98A 0.9900 . ?
C98 H98B 0.9900 . ?
C99 C100 1.399(6) . ?
C99 H99A 0.9900 . ?
C99 H99B 0.9900 . ?
C100 C101 1.507(6) . ?
C100 H10A 0.9900 . ?
C100 H10B 0.9900 . ?
C101 C102 1.440(5) . ?
C101 H10C 0.9900 . ?
C101 H10D 0.9900 . ?
C102 H10E 0.9900 . ?
C102 H10F 0.9900 . ?

loop_
_geom_torsion_atom_site_label_1
_geom_torsion_atom_site_label_2
_geom_torsion_atom_site_label_3
_geom_torsion_atom_site_label_4
_geom_torsion
_geom_torsion_site_symmetry_1
_geom_torsion_site_symmetry_2
_geom_torsion_site_symmetry_3
_geom_torsion_site_symmetry_4
_geom_torsion_publ_flag
N1 C2 C3 N2 0.2(4) . . . . ?
N1 C2 C3 C13 -179.2(3) . . . . ?
N2 C4 C5 C6 -179.6(3) . . . . ?
C9 C4 C5 C6 -56.6(5) . . . . ?
C4 C5 C6 C7 56.0(5) . . . . ?
C5 C6 C7 C8 -56.3(5) . . . . ?
C6 C7 C8 C9 56.5(6) . . . . ?
N2 C4 C9 N3 -60.2(4) . . . . ?
C5 C4 C9 N3 177.4(3) . . . . ?
N2 C4 C9 C8 177.1(3) . . . . ?
C5 C4 C9 C8 54.6(4) . . . . ?
C7 C8 C9 N3 -179.1(4) . . . . ?
C7 C8 C9 C4 -53.9(5) . . . . ?
C2 C3 C13 C14 76.3(5) . . . . ?
N2 C3 C13 C14 -103.0(4) . . . . ?
C2 C3 C13 C18 -102.6(5) . . . . ?
N2 C3 C13 C18 78.1(4) . . . . ?
C18 C13 C14 C15 -3.4(5) . . . . ?
C3 C13 C14 C15 177.8(3) . . . . ?
C13 C14 C15 C16 1.6(6) . . . . ?
C14 C15 C16 C17 0.6(6) . . . . ?
C15 C16 C17 C18 -1.2(6) . . . . ?
C16 C17 C18 C13 -0.5(6) . . . . ?
C14 C13 C18 C17 2.8(6) . . . . ?
C3 C13 C18 C17 -178.4(3) . . . . ?
N2 C1 N1 C2 -0.5(4) . . . . ?
N2 C1 N1 C10 178.2(3) . . . . ?
C3 C2 N1 C1 0.2(4) . . . . ?
C3 C2 N1 C10 -178.5(3) . . . . ?
C12 C10 N1 C1 127.1(4) . . . . ?
C11 C10 N1 C1 -108.7(4) . . . . ?
C12 C10 N1 C2 -54.4(5) . . . . ?
C11 C10 N1 C2 69.8(5) . . . . ?
N1 C1 N2 C3 0.7(4) . . . . ?
N1 C1 N2 C4 175.1(3) . . . . ?
C2 C3 N2 C1 -0.5(4) . . . . ?
C13 C3 N2 C1 178.9(3) . . . . ?
C2 C3 N2 C4 -174.9(3) . . . . ?
C13 C3 N2 C4 4.5(5) . . . . ?
C9 C4 N2 C1 -59.3(4) . . . . ?
C5 C4 N2 C1 65.7(4) . . . . ?
C9 C4 N2 C3 114.1(4) . . . . ?
C5 C4 N2 C3 -120.9(4) . . . . ?
N4 C20 C21 N5 2.0(4) . . . . ?
N4 C20 C21 C31 -179.5(4) . . . . ?
N5 C22 C23 C24 -175.9(5) . . . . ?
C27 C22 C23 C24 -38.4(8) . . . . ?
C22 C23 C24 C25 44.5(9) . . . . ?
C23 C24 C25 C26 -57.5(9) . . . . ?
C24 C25 C26 C27 53.0(8) . . . . ?
N5 C22 C27 N6 -44.8(6) . . . . ?
C23 C22 C27 N6 178.2(5) . . . . ?
N5 C22 C27 C26 -178.0(4) . . . . ?
C23 C22 C27 C26 45.0(8) . . . . ?
C25 C26 C27 N6 -178.1(5) . . . . ?
C25 C26 C27 C22 -45.8(7) . . . . ?
C20 C21 C31 C32 89.9(5) . . . . ?
N5 C21 C31 C32 -91.9(5) . . . . ?
C20 C21 C31 C36 -90.0(5) . . . . ?
N5 C21 C31 C36 88.3(5) . . . . ?
C36 C31 C32 C33 -0.9(6) . . . . ?
C21 C31 C32 C33 179.2(4) . . . . ?
C31 C32 C33 C34 0.3(7) . . . . ?
C32 C33 C34 C35 0.5(7) . . . . ?
C33 C34 C35 C36 -0.8(7) . . . . ?
C34 C35 C36 C31 0.2(7) . . . . ?
C32 C31 C36 C35 0.7(6) . . . . ?
C21 C31 C36 C35 -179.5(4) . . . . ?
N5 C19 N4 C20 1.7(5) . . . . ?
N5 C19 N4 C28 -178.8(4) . . . . ?
C21 C20 N4 C19 -2.3(4) . . . . ?
C21 C20 N4 C28 178.2(4) . . . . ?
C29 C28 N4 C19 -116.5(4) . . . . ?
C30 C28 N4 C19 120.3(4) . . . . ?
C29 C28 N4 C20 62.9(5) . . . . ?
C30 C28 N4 C20 -60.3(5) . . . . ?
N4 C19 N5 C21 -0.4(5) . . . . ?
N4 C19 N5 C22 176.3(4) . . . . ?
C20 C21 N5 C19 -1.0(4) . . . . ?
C31 C21 N5 C19 -179.7(4) . . . . ?
C20 C21 N5 C22 -177.7(4) . . . . ?
C31 C21 N5 C22 3.6(6) . . . . ?
C27 C22 N5 C19 -69.7(6) . . . . ?
C23 C22 N5 C19 77.1(7) . . . . ?
C27 C22 N5 C21 106.4(5) . . . . ?
C23 C22 N5 C21 -106.8(6) . . . . ?
C55 B1 C37 C38 112.8(3) . . . . ?
C43 B1 C37 C38 -5.2(5) . . . . ?
C49 B1 C37 C38 -125.9(3) . . . . ?
C55 B1 C37 C42 -63.4(3) . . . . ?
C43 B1 C37 C42 178.6(3) . . . . ?
C49 B1 C37 C42 57.9(4) . . . . ?
C42 C37 C38 C39 -1.8(5) . . . . ?
B1 C37 C38 C39 -178.1(3) . . . . ?
C37 C38 C39 C40 1.1(5) . . . . ?
C38 C39 C40 C41 0.5(5) . . . . ?
C39 C40 C41 C42 -1.2(5) . . . . ?
C40 C41 C42 C37 0.4(5) . . . . ?
C38 C37 C42 C41 1.0(5) . . . . ?
B1 C37 C42 C41 177.6(3) . . . . ?
C55 B1 C43 C44 20.4(4) . . . . ?
C37 B1 C43 C44 135.6(3) . . . . ?
C49 B1 C43 C44 -101.3(4) . . . . ?
C55 B1 C43 C48 -164.3(3) . . . . ?
C37 B1 C43 C48 -49.1(5) . . . . ?
C49 B1 C43 C48 74.0(4) . . . . ?
C48 C43 C44 C45 1.7(6) . . . . ?
B1 C43 C44 C45 177.3(4) . . . . ?
C43 C44 C45 C46 -0.3(7) . . . . ?
C44 C45 C46 C47 -1.2(7) . . . . ?
C45 C46 C47 C48 1.0(7) . . . . ?
C46 C47 C48 C43 0.6(7) . . . . ?
C44 C43 C48 C47 -1.9(6) . . . . ?
B1 C43 C48 C47 -177.5(4) . . . . ?
C55 B1 C49 C54 -61.3(4) . . . . ?
C37 B1 C49 C54 -176.7(3) . . . . ?
C43 B1 C49 C54 57.3(4) . . . . ?
C55 B1 C49 C50 123.4(3) . . . . ?
C37 B1 C49 C50 8.0(4) . . . . ?
C43 B1 C49 C50 -118.0(3) . . . . ?
C54 C49 C50 C51 3.1(5) . . . . ?
B1 C49 C50 C51 178.6(3) . . . . ?
C49 C50 C51 C52 -2.6(5) . . . . ?
C50 C51 C52 C53 0.6(5) . . . . ?
C51 C52 C53 C54 0.7(5) . . . . ?
C50 C49 C54 C53 -1.8(5) . . . . ?
B1 C49 C54 C53 -177.4(3) . . . . ?
C52 C53 C54 C49 -0.1(5) . . . . ?
C37 B1 C55 C60 -60.5(4) . . . . ?
C43 B1 C55 C60 62.3(4) . . . . ?
C49 B1 C55 C60 179.8(3) . . . . ?
C37 B1 C55 C56 118.7(4) . . . . ?
C43 B1 C55 C56 -118.5(4) . . . . ?
C49 B1 C55 C56 -1.0(5) . . . . ?
C60 C55 C56 C57 0.2(6) . . . . ?
B1 C55 C56 C57 -179.0(4) . . . . ?
C55 C56 C57 C58 -1.7(7) . . . . ?
C56 C57 C58 C59 1.8(7) . . . . ?
C57 C58 C59 C60 -0.5(6) . . . . ?
C58 C59 C60 C55 -1.0(6) . . . . ?
C56 C55 C60 C59 1.1(5) . . . . ?
B1 C55 C60 C59 -179.6(3) . . . . ?
C67 B2 C61 C62 -108.6(4) . . . . ?
C79 B2 C61 C62 128.4(3) . . . . ?
C73 B2 C61 C62 10.5(4) . . . . ?
C67 B2 C61 C66 67.0(3) . . . . ?
C79 B2 C61 C66 -56.0(4) . . . . ?
C73 B2 C61 C66 -173.9(3) . . . . ?
C66 C61 C62 C63 0.5(5) . . . . ?
B2 C61 C62 C63 176.2(4) . . . . ?
C61 C62 C63 C64 1.3(6) . . . . ?
C62 C63 C64 C65 -1.7(6) . . . . ?
C63 C64 C65 C66 0.3(6) . . . . ?
C64 C65 C66 C61 1.6(6) . . . . ?
C62 C61 C66 C65 -2.0(5) . . . . ?
B2 C61 C66 C65 -177.9(3) . . . . ?
C79 B2 C67 C72 6.2(4) . . . . ?
C73 B2 C67 C72 126.5(3) . . . . ?
C61 B2 C67 C72 -112.7(3) . . . . ?
C79 B2 C67 C68 -176.9(3) . . . . ?
C73 B2 C67 C68 -56.6(4) . . . . ?
C61 B2 C67 C68 64.2(3) . . . . ?
C72 C67 C68 C69 -1.6(5) . . . . ?
B2 C67 C68 C69 -178.8(3) . . . . ?
C67 C68 C69 C70 -0.4(5) . . . . ?
C68 C69 C70 C71 1.5(5) . . . . ?
C69 C70 C71 C72 -0.6(5) . . . . ?
C68 C67 C72 C71 2.5(5) . . . . ?
B2 C67 C72 C71 179.5(3) . . . . ?
C70 C71 C72 C67 -1.5(5) . . . . ?
C67 B2 C73 C74 -10.2(4) . . . . ?
C79 B2 C73 C74 115.1(3) . . . . ?
C61 B2 C73 C74 -125.3(3) . . . . ?
C67 B2 C73 C78 172.9(3) . . . . ?
C79 B2 C73 C78 -61.7(4) . . . . ?
C61 B2 C73 C78 57.9(4) . . . . ?
C78 C73 C74 C75 -1.2(5) . . . . ?
B2 C73 C74 C75 -178.1(3) . . . . ?
C73 C74 C75 C76 -0.5(5) . . . . ?
C74 C75 C76 C77 1.7(5) . . . . ?
C75 C76 C77 C78 -1.1(5) . . . . ?
C76 C77 C78 C73 -0.6(6) . . . . ?
C74 C73 C78 C77 1.7(5) . . . . ?
B2 C73 C78 C77 178.9(3) . . . . ?
C67 B2 C79 C80 47.6(4) . . . . ?
C73 B2 C79 C80 -74.8(4) . . . . ?
C61 B2 C79 C80 163.3(3) . . . . ?
C67 B2 C79 C84 -137.9(3) . . . . ?
C73 B2 C79 C84 99.6(3) . . . . ?
C61 B2 C79 C84 -22.2(4) . . . . ?
C84 C79 C80 C81 2.5(5) . . . . ?
B2 C79 C80 C81 177.4(4) . . . . ?
C79 C80 C81 C82 -2.4(7) . . . . ?
C80 C81 C82 C83 0.7(6) . . . . ?
C81 C82 C83 C84 0.5(6) . . . . ?
C82 C83 C84 C79 -0.1(6) . . . . ?
C80 C79 C84 C83 -1.3(5) . . . . ?
B2 C79 C84 C83 -176.2(3) . . . . ?
C90 C85 C86 C87 -57.9(5) . . . . ?
C85 C86 C87 C88 59.3(4) . . . . ?
C86 C87 C88 C89 -58.0(5) . . . . ?
C87 C88 C89 C90 56.5(5) . . . . ?
C86 C85 C90 C89 57.3(6) . . . . ?
C88 C89 C90 C85 -56.4(6) . . . . ?
C96A C91A C92A C93A 61.8(6) . . . . ?
C91A C92A C93A C94A -61.4(6) . . . . ?
C92A C93A C94A C95A 61.4(5) . . . . ?
C93A C94A C95A C96A -62.8(6) . . . . ?
C92A C91A C96A C95A -60.9(6) . . . . ?
C94A C95A C96A C91A 62.5(6) . . . . ?
C102 C97 C98 C99 56.4(6) . . . . ?
C97 C98 C99 C100 -56.5(5) . . . . ?
C98 C99 C100 C101 57.9(5) . . . . ?
C99 C100 C101 C102 -58.1(5) . . . . ?
C98 C97 C102 C101 -56.4(5) . . . . ?
C100 C101 C102 C97 56.7(5) . . . . ?
